data_4340509
loop_
_publ_author_name
'Li, Shi-Li'
'Zhang, Xian-Ming'

_publ_section_title
;
 Cu3I7 Trimer and Cu4I8 Tetramer Based Cuprous Iodide Polymorphs for
 Efficient Photocatalysis and Luminescent Sensing: Unveiling Possible
 Hierarchical Assembly Mechanism.
;
_journal_issue 16
_journal_name_full 'Inorganic chemistry'
_journal_page_first 8376
_journal_page_last 8383
_journal_paper_doi 10.1021/ic500822w
_journal_volume 53
_journal_year 2014
_chemical_formula_moiety 'Cu11 I17, C10 H21 N2, C10 H22 N2, C9 H20 N2'
_chemical_formula_sum 'C29 H63 Cu11 I17 N6'
_chemical_formula_weight 3352.09
_chemical_name_systematic
;
 ? 
;
_space_group_crystal_system triclinic
_space_group_IT_number 2
_space_group_name_Hall '-P 1'
_space_group_name_H-M_alt 'P -1'
_symmetry_space_group_name_Hall '-P 1'
_symmetry_space_group_name_H-M 'P -1'
_atom_sites_solution_hydrogens geom
_atom_sites_solution_primary direct
_atom_sites_solution_secondary difmap
_audit_creation_date 2014-03-16
_audit_creation_method
;
Olex2 1.2
(compiled 2013.12.10 svn.r2850 for OlexSys, GUI svn.r4736)
;
_cell_angle_alpha 78.509(5)
_cell_angle_beta 85.582(5)
_cell_angle_gamma 84.045(4)
_cell_formula_units_Z 2
_cell_length_a 11.3280(7)
_cell_length_b 15.3667(8)
_cell_length_c 19.9816(12)
_cell_measurement_temperature 293(2)
_cell_volume 3384.5(3)
_computing_molecular_graphics 'Olex2 (Dolomanov et al., 2009)'
_computing_publication_material 'Olex2 (Dolomanov et al., 2009)'
_computing_structure_refinement 'SHELXL-97 (Sheldrick, 1997)'
_computing_structure_solution 'SHELXS-97 (Sheldrick, 1990)'
_diffrn_ambient_temperature 293(2)
_diffrn_measured_fraction_theta_full 0.997
_diffrn_measured_fraction_theta_max 0.997
_diffrn_radiation_monochromator graphite
_diffrn_radiation_type MoK\a
_diffrn_radiation_wavelength 0.71073
_diffrn_reflns_av_R_equivalents 0.0341
_diffrn_reflns_av_unetI/netI 0.0578
_diffrn_reflns_limit_h_max 14
_diffrn_reflns_limit_h_min -10
_diffrn_reflns_limit_k_max 19
_diffrn_reflns_limit_k_min -19
_diffrn_reflns_limit_l_max 21
_diffrn_reflns_limit_l_min -24
_diffrn_reflns_number 27580
_diffrn_reflns_theta_full 26.37
_diffrn_reflns_theta_max 26.37
_diffrn_reflns_theta_min 2.68
_diffrn_source 'fine-focus sealed tube'
_exptl_absorpt_coefficient_mu 11.162
_exptl_absorpt_correction_T_max 0.2853
_exptl_absorpt_correction_T_min 0.1668
_exptl_absorpt_correction_type multi-scan
_exptl_crystal_density_diffrn 3.289
_exptl_crystal_density_method 'not measured'
_exptl_crystal_F_000 2998
_exptl_crystal_size_max 0.25
_exptl_crystal_size_mid 0.2
_exptl_crystal_size_min 0.15
_refine_diff_density_max 2.016
_refine_diff_density_min -2.219
_refine_diff_density_rms 0.213
_refine_ls_extinction_method none
_refine_ls_goodness_of_fit_ref 1.046
_refine_ls_hydrogen_treatment mixed
_refine_ls_matrix_type full
_refine_ls_number_parameters 568
_refine_ls_number_reflns 13792
_refine_ls_number_restraints 40
_refine_ls_restrained_S_all 1.051
_refine_ls_R_factor_all 0.0661
_refine_ls_R_factor_gt 0.0474
_refine_ls_shift/su_max 0.002
_refine_ls_shift/su_mean 0.000
_refine_ls_structure_factor_coef Fsqd
_refine_ls_weighting_details 'calc w=1/[\s^2^(Fo^2^)+(0.0358P)^2^+8.2165P] where P=(Fo^2^+2Fc^2^)/3'
_refine_ls_weighting_scheme calc
_refine_ls_wR_factor_gt 0.0926
_refine_ls_wR_factor_ref 0.1011
_reflns_number_gt 10834
_reflns_number_total 13792
_reflns_threshold_expression >2sigma(I)
_cod_data_source_file ic500822w_si_002.cif
_cod_data_source_block 2
_cod_depositor_comments 'Adding full bibliography for 4340508--4340509.cif.'
_cod_database_code 4340509
_olex2_refinement_description
;
1. Fixed Uiso
 At 1.2 times of:
  All C(H) groups, All C(H,H) groups
 At 1.5 times of:
  All C(H,H,H) groups
2. Restrained distances
 C9-C10
 1.52 with sigma of 0.01
 N2-C10
 2.2 with sigma of 0.02
 C11-C12
 1.52 with sigma of 0.01
 N3-C12
 2.2 with sigma of 0.02
3. Uiso/Uaniso restraints and constraints
Uanis(N2) \\sim Ueq, Uanis(C9) \\sim Ueq, Uanis(C10) \\sim Ueq: with sigma of
0.1 and sigma for terminal atoms of 0.2
Uanis(N3) \\sim Ueq, Uanis(C11) \\sim Ueq, Uanis(C12) \\sim Ueq: with sigma of
0.1 and sigma for terminal atoms of 0.2
4.a Secondary CH2 refined with riding coordinates:
 C2(H2A,H2B), C3(H3A,H3B), C4(H4A,H4B), C5(H5A,H5B), C6(H6A,H6B), C7(H7A,H7B),
 C8(H8A,H8B), C12(H12A,H12B), C13(H13A,H13B), C14(H14A,H14B), C15(H15A,H15B),
 C16(H16A,H16B), C17(H17A,H17B), C18(H18A,H18B), C19(H19A,H19B), C22(H22A,H22B),
  C23(H23A,H23B), C24(H24A,H24B), C25(H25A,H25B), C26(H26A,H26B), C27(H27A,
 H27B), C28(H28A,H28B)
4.b Me refined with riding coordinates:
 C1(H1A,H1B,H1C), C10(H10A,H10B,H10C), C11(H11A,H11B,H11C), C20(H20A,H20B,
 H20C), C21(H21A,H21B,H21C), C29(H29A,H29B,H29C)
4.c Aromatic/amide H refined with riding coordinates:
 C9(H9A)
;

loop_
_space_group_symop_id
_space_group_symop_operation_xyz
1 'x, y, z'
2 '-x, -y, -z'

loop_
_atom_site_label
_atom_site_type_symbol
_atom_site_fract_x
_atom_site_fract_y
_atom_site_fract_z
_atom_site_U_iso_or_equiv
_atom_site_adp_type
_atom_site_occupancy
_atom_site_symmetry_multiplicity
_atom_site_calc_flag
_atom_site_refinement_flags
Cu1 Cu 0.97118(19) 0.44057(14) 0.55495(9) 0.0931(6) Uani 1 1 d .
Cu2 Cu 0.7765(2) 0.36920(19) 0.57638(13) 0.1267(9) Uani 1 1 d .
Cu3 Cu 0.72778(15) 0.20227(9) 0.57046(7) 0.0569(4) Uani 1 1 d .
Cu4 Cu 0.91497(14) 0.07735(9) 0.50845(7) 0.0575(4) Uani 1 1 d .
Cu5 Cu 0.75002(14) 0.01996(8) 0.62642(7) 0.0513(4) Uani 1 1 d .
Cu6 Cu 0.70209(14) -0.02952(9) 0.77075(7) 0.0550(4) Uani 1 1 d .
Cu7 Cu 0.50981(13) -0.13315(8) 0.80980(7) 0.0462(3) Uani 1 1 d .
Cu8 Cu 0.70175(15) -0.15297(9) 0.89471(7) 0.0578(4) Uani 1 1 d .
Cu9 Cu 0.75416(13) -0.33130(8) 0.97543(7) 0.0500(3) Uani 1 1 d .
Cu10 Cu 0.91822(13) -0.46675(8) 1.05008(6) 0.0480(3) Uani 1 1 d .
Cu11 Cu 0.72554(13) -0.34663(8) 1.11949(7) 0.0486(3) Uani 1 1 d .
I1 I 0.87490(8) 0.40329(5) 0.67640(3) 0.0525(2) Uani 1 1 d .
I2 I 0.81093(7) 0.54600(4) 0.47843(4) 0.0524(2) Uani 1 1 d .
I3 I 0.56969(6) 0.34484(4) 0.55239(3) 0.04217(17) Uani 1 1 d .
I4 I 0.94974(6) 0.24859(4) 0.52028(3) 0.03928(16) Uani 1 1 d .
I5 I 0.68144(6) 0.08496(4) 0.49521(3) 0.03525(15) Uani 1 1 d .
I6 I 0.73740(7) 0.14110(4) 0.70465(3) 0.03930(17) Uani 1 1 d .
I7 I 0.97363(6) -0.05309(4) 0.61022(3) 0.03407(15) Uani 1 1 d .
I8 I 0.60502(7) -0.10454(4) 0.68043(3) 0.04198(17) Uani 1 1 d .
I9 I 0.53427(6) -0.00213(4) 0.87549(3) 0.03515(15) Uani 1 1 d .
I10 I 0.28253(7) -0.14700(4) 0.80694(4) 0.04671(18) Uani 1 1 d .
I11 I 0.60557(7) -0.29415(4) 0.87167(3) 0.04377(18) Uani 1 1 d .
I12 I 0.89592(7) -0.10190(5) 0.82790(4) 0.0519(2) Uani 1 1 d .
I13 I 0.72578(7) -0.18797(4) 1.03270(3) 0.03963(17) Uani 1 1 d .
I14 I 0.97924(6) -0.36600(4) 0.93247(3) 0.03481(15) Uani 1 1 d .
I15 I 0.67790(6) -0.48090(3) 1.05664(3) 0.03196(14) Uani 1 1 d .
I16 I 0.57639(7) -0.33346(4) 1.22366(3) 0.04417(17) Uani 1 1 d .
I17 I 0.94340(6) -0.39420(4) 1.15688(3) 0.04085(16) Uani 1 1 d .
N1 N 0.3110(8) 0.6702(5) 0.0837(4) 0.039(2) Uani 1 1 d .
N2 N 0.2548(8) 0.8358(5) 0.0331(4) 0.043(2) Uani 1 1 d DU
N3 N 0.6362(11) 0.3816(7) 0.3195(5) 0.071(3) Uani 1 1 d DU
N4 N 0.8543(11) 0.3483(6) 0.2927(5) 0.060(3) Uani 1 1 d .
N5 N 0.6949(8) 0.8595(5) 0.3680(6) 0.057(3) Uani 1 1 d .
N6 N 0.8321(13) 0.8546(6) 0.2599(5) 0.079(4) Uani 1 1 d .
C1 C 0.2693(17) 0.5269(9) 0.1514(9) 0.105(6) Uani 1 1 d .
H1A H 0.3047 0.4675 0.1672 0.158 Uiso 1 1 calc R
H1B H 0.2032 0.5246 0.1247 0.158 Uiso 1 1 calc R
H1C H 0.2420 0.5536 0.1900 0.158 Uiso 1 1 calc R
C2 C 0.3528(13) 0.5773(7) 0.1115(6) 0.060(3) Uani 1 1 d .
H2A H 0.3811 0.5484 0.0736 0.072 Uiso 1 1 calc R
H2B H 0.4201 0.5772 0.1387 0.072 Uiso 1 1 calc R
C3 C 0.4187(10) 0.7140(8) 0.0485(6) 0.063(3) Uani 1 1 d .
H3A H 0.4588 0.6784 0.0171 0.075 Uiso 1 1 calc R
H3B H 0.4740 0.7183 0.0822 0.075 Uiso 1 1 calc R
C4 C 0.3780(11) 0.8084(8) 0.0089(5) 0.057(3) Uani 1 1 d .
H4A H 0.4314 0.8507 0.0162 0.068 Uiso 1 1 calc R
H4B H 0.3807 0.8082 -0.0397 0.068 Uiso 1 1 calc R
C5 C 0.2640(10) 0.7196(6) 0.1393(4) 0.037(2) Uani 1 1 d .
H5A H 0.3180 0.7072 0.1762 0.045 Uiso 1 1 calc R
H5B H 0.1871 0.7005 0.1577 0.045 Uiso 1 1 calc R
C6 C 0.2522(12) 0.8199(6) 0.1090(5) 0.053(3) Uani 1 1 d .
H6A H 0.1780 0.8471 0.1264 0.063 Uiso 1 1 calc R
H6B H 0.3169 0.8476 0.1231 0.063 Uiso 1 1 calc R
C7 C 0.2188(10) 0.6799(6) 0.0326(5) 0.043(3) Uani 1 1 d .
H7A H 0.1537 0.6448 0.0521 0.052 Uiso 1 1 calc R
H7B H 0.2530 0.6579 -0.0075 0.052 Uiso 1 1 calc R
C8 C 0.1726(10) 0.7764(6) 0.0123(5) 0.043(3) Uani 1 1 d .
H8A H 0.0941 0.7860 0.0342 0.052 Uiso 1 1 calc R
H8B H 0.1658 0.7914 -0.0368 0.052 Uiso 1 1 calc R
C9 C 0.2417(15) 0.9323(9) -0.0024(9) 0.096(6) Uani 1 1 d DU
H9A H 0.2990 0.9678 -0.0260 0.116 Uiso 1 1 calc R
C10 C 0.1123(17) 0.9554(12) 0.0108(15) 0.247(17) Uani 1 1 d DU
H10A H 0.0928 1.0176 -0.0068 0.371 Uiso 1 1 calc R
H10B H 0.0927 0.9427 0.0592 0.371 Uiso 1 1 calc R
H10C H 0.0678 0.9206 -0.0115 0.371 Uiso 1 1 calc R
C11 C 0.399(3) 0.3660(13) 0.3233(13) 0.259(19) Uani 1 1 d DU
H11A H 0.3168 0.3801 0.3349 0.388 Uiso 1 1 calc R
H11B H 0.4216 0.3044 0.3417 0.388 Uiso 1 1 calc R
H11C H 0.4129 0.3769 0.2745 0.388 Uiso 1 1 calc R
C12 C 0.4721(17) 0.4228(13) 0.3525(11) 0.160(11) Uani 1 1 d DU
H12A H 0.4631 0.4116 0.4020 0.192 Uiso 1 1 calc R
H12B H 0.4522 0.4856 0.3347 0.192 Uiso 1 1 calc R
C13 C 0.6695(18) 0.2892(8) 0.3520(8) 0.099(6) Uani 1 1 d .
H13A H 0.6233 0.2493 0.3350 0.119 Uiso 1 1 calc R
H13B H 0.6537 0.2815 0.4011 0.119 Uiso 1 1 calc R
C14 C 0.8009(15) 0.2677(7) 0.3354(6) 0.073(4) Uani 1 1 d .
H14A H 0.8417 0.2490 0.3776 0.087 Uiso 1 1 calc R
H14B H 0.8115 0.2190 0.3106 0.087 Uiso 1 1 calc R
C15 C 0.6573(15) 0.3948(9) 0.2459(5) 0.073(4) Uani 1 1 d .
H15A H 0.6310 0.4556 0.2252 0.088 Uiso 1 1 calc R
H15B H 0.6127 0.3550 0.2278 0.088 Uiso 1 1 calc R
C16 C 0.7862(15) 0.3764(8) 0.2292(5) 0.069(4) Uani 1 1 d .
H16A H 0.8167 0.4295 0.2016 0.082 Uiso 1 1 calc R
H16B H 0.7979 0.3295 0.2025 0.082 Uiso 1 1 calc R
C17 C 0.7007(13) 0.4400(9) 0.3508(6) 0.070(4) Uani 1 1 d .
H17A H 0.6853 0.4276 0.4001 0.084 Uiso 1 1 calc R
H17B H 0.6740 0.5020 0.3337 0.084 Uiso 1 1 calc R
C18 C 0.8357(14) 0.4228(8) 0.3328(6) 0.069(4) Uani 1 1 d .
H18A H 0.8656 0.4765 0.3057 0.083 Uiso 1 1 calc R
H18B H 0.8784 0.4063 0.3743 0.083 Uiso 1 1 calc R
C19 C 0.990(2) 0.3364(15) 0.2675(9) 0.154(11) Uani 1 1 d .
H19A H 1.0005 0.2888 0.2416 0.185 Uiso 1 1 calc R
H19B H 1.0098 0.3908 0.2368 0.185 Uiso 1 1 calc R
C20 C 1.065(2) 0.3177(14) 0.3176(12) 0.178(12) Uani 1 1 d .
H20A H 1.1448 0.3116 0.2983 0.267 Uiso 1 1 calc R
H20B H 1.0473 0.2630 0.3476 0.267 Uiso 1 1 calc R
H20C H 1.0564 0.3652 0.3429 0.267 Uiso 1 1 calc R
C21 C 0.6629(15) 0.8304(8) 0.4896(7) 0.085(5) Uani 1 1 d .
H21A H 0.6043 0.8377 0.5259 0.128 Uiso 1 1 calc R
H21B H 0.7309 0.8607 0.4942 0.128 Uiso 1 1 calc R
H21C H 0.6866 0.7681 0.4920 0.128 Uiso 1 1 calc R
C22 C 0.6122(15) 0.8682(10) 0.4232(9) 0.092(5) Uani 1 1 d .
H22A H 0.5429 0.8380 0.4190 0.110 Uiso 1 1 calc R
H22B H 0.5867 0.9308 0.4214 0.110 Uiso 1 1 calc R
C23 C 0.6328(12) 0.8879(8) 0.2967(9) 0.085(6) Uani 1 1 d .
H23A H 0.5719 0.8483 0.2957 0.102 Uiso 1 1 calc R
H23B H 0.5943 0.9479 0.2930 0.102 Uiso 1 1 calc R
C24 C 0.7223(17) 0.8845(8) 0.2351(9) 0.095(6) Uani 1 1 d .
H24A H 0.6989 0.8445 0.2076 0.114 Uiso 1 1 calc R
H24B H 0.7249 0.9434 0.2066 0.114 Uiso 1 1 calc R
C25 C 0.7522(11) 0.7677(6) 0.3711(6) 0.056(3) Uani 1 1 d .
H25A H 0.6920 0.7258 0.3773 0.067 Uiso 1 1 calc R
H25B H 0.8026 0.7515 0.4096 0.067 Uiso 1 1 calc R
C26 C 0.8258(13) 0.7639(6) 0.3051(6) 0.067(4) Uani 1 1 d .
H26A H 0.9057 0.7383 0.3158 0.080 Uiso 1 1 calc R
H26B H 0.7917 0.7251 0.2805 0.080 Uiso 1 1 calc R
C27 C 0.7885(11) 0.9220(7) 0.3619(6) 0.056(3) Uani 1 1 d .
H27A H 0.8320 0.9086 0.4032 0.067 Uiso 1 1 calc R
H27B H 0.7513 0.9825 0.3575 0.067 Uiso 1 1 calc R
C28 C 0.8741(12) 0.9161(7) 0.3011(5) 0.055(3) Uani 1 1 d .
H28A H 0.9526 0.8938 0.3166 0.066 Uiso 1 1 calc R
H28B H 0.8792 0.9749 0.2729 0.066 Uiso 1 1 calc R
C29 C 0.9268(16) 0.8538(10) 0.1924(7) 0.097(5) Uani 1 1 d .
H29A H 0.9271 0.9130 0.1655 0.146 Uiso 1 1 calc R
H29B H 0.9028 0.8145 0.1652 0.146 Uiso 1 1 calc R
H29C H 1.0051 0.8334 0.2074 0.146 Uiso 1 1 calc R

loop_
_atom_site_aniso_label
_atom_site_aniso_U_11
_atom_site_aniso_U_22
_atom_site_aniso_U_33
_atom_site_aniso_U_23
_atom_site_aniso_U_13
_atom_site_aniso_U_12
Cu1 0.0711(14) 0.1374(16) 0.0603(11) 0.0139(10) 0.0012(9) -0.0292(13)
Cu2 0.0745(17) 0.208(2) 0.1282(19) -0.0782(18) -0.0216(14) -0.0550(17)
Cu3 0.0610(11) 0.0576(8) 0.0488(8) -0.0028(6) -0.0056(7) -0.0020(7)
Cu4 0.0495(10) 0.0661(8) 0.0519(8) 0.0018(7) -0.0046(7) -0.0064(7)
Cu5 0.0502(10) 0.0498(7) 0.0536(8) -0.0104(6) 0.0061(7) -0.0085(7)
Cu6 0.0559(10) 0.0543(7) 0.0525(8) 0.0020(6) -0.0152(7) -0.0083(7)
Cu7 0.0407(9) 0.0480(7) 0.0500(8) -0.0076(6) -0.0033(6) -0.0076(6)
Cu8 0.0581(11) 0.0672(8) 0.0475(8) -0.0008(7) 0.0003(7) -0.0247(8)
Cu9 0.0458(9) 0.0504(7) 0.0528(8) -0.0106(6) -0.0049(7) 0.0036(7)
Cu10 0.0524(10) 0.0504(7) 0.0395(7) -0.0032(6) -0.0048(6) -0.0066(7)
Cu11 0.0469(9) 0.0508(7) 0.0464(8) -0.0039(6) -0.0069(6) -0.0047(7)
I1 0.0687(6) 0.0573(4) 0.0346(4) -0.0096(3) -0.0118(4) -0.0117(4)
I2 0.0514(5) 0.0421(3) 0.0611(5) 0.0052(3) -0.0137(4) -0.0145(3)
I3 0.0377(4) 0.0385(3) 0.0486(4) 0.0006(3) -0.0079(3) -0.0087(3)
I4 0.0418(4) 0.0373(3) 0.0409(4) -0.0103(3) 0.0047(3) -0.0135(3)
I5 0.0317(4) 0.0391(3) 0.0345(3) -0.0059(3) -0.0008(3) -0.0046(3)
I6 0.0588(5) 0.0302(3) 0.0271(3) -0.0014(2) 0.0006(3) -0.0060(3)
I7 0.0313(4) 0.0347(3) 0.0345(3) -0.0053(2) 0.0016(3) -0.0006(3)
I8 0.0523(5) 0.0438(3) 0.0311(3) -0.0054(3) 0.0039(3) -0.0186(3)
I9 0.0357(4) 0.0334(3) 0.0373(3) -0.0071(3) -0.0014(3) -0.0075(3)
I10 0.0378(4) 0.0450(3) 0.0595(4) -0.0077(3) -0.0108(3) -0.0127(3)
I11 0.0549(5) 0.0330(3) 0.0425(4) -0.0002(3) -0.0176(3) -0.0022(3)
I12 0.0328(4) 0.0627(4) 0.0489(4) 0.0156(3) -0.0010(3) -0.0039(3)
I13 0.0577(5) 0.0289(3) 0.0305(3) -0.0017(2) -0.0028(3) -0.0034(3)
I14 0.0311(4) 0.0380(3) 0.0311(3) -0.0004(2) 0.0001(3) 0.0028(3)
I15 0.0313(4) 0.0311(3) 0.0338(3) -0.0069(2) -0.0042(3) -0.0012(3)
I16 0.0500(5) 0.0492(3) 0.0358(4) -0.0092(3) -0.0017(3) -0.0147(3)
I17 0.0387(4) 0.0483(3) 0.0379(4) -0.0101(3) -0.0117(3) -0.0043(3)
N1 0.033(5) 0.054(5) 0.034(4) -0.019(4) -0.002(4) -0.001(4)
N2 0.048(6) 0.043(4) 0.037(5) -0.001(4) -0.005(4) -0.016(4)
N3 0.079(9) 0.090(7) 0.039(6) 0.007(5) -0.010(5) -0.021(7)
N4 0.089(9) 0.049(5) 0.048(6) -0.017(4) -0.019(6) -0.003(5)
N5 0.024(5) 0.038(4) 0.116(9) -0.033(5) -0.004(6) -0.001(4)
N6 0.131(12) 0.058(6) 0.056(7) -0.008(5) -0.049(7) -0.010(7)
C1 0.113(17) 0.077(10) 0.129(15) -0.044(10) -0.011(13) 0.026(11)
C2 0.073(10) 0.055(7) 0.055(7) -0.015(6) -0.020(7) 0.004(7)
C3 0.025(7) 0.109(9) 0.048(7) -0.009(7) 0.007(5) 0.002(7)
C4 0.042(8) 0.082(8) 0.042(6) 0.002(6) 0.011(5) -0.025(6)
C5 0.038(6) 0.046(5) 0.030(5) -0.014(4) 0.007(4) -0.010(5)
C6 0.069(9) 0.052(6) 0.040(6) -0.008(5) 0.007(6) -0.028(6)
C7 0.035(7) 0.052(6) 0.050(6) -0.025(5) -0.015(5) -0.001(5)
C8 0.039(7) 0.048(5) 0.044(6) -0.005(5) -0.012(5) -0.013(5)
C9 0.097(14) 0.045(7) 0.145(15) 0.008(8) -0.040(12) -0.027(8)
C10 0.36(5) 0.090(16) 0.30(4) -0.005(19) -0.09(4) -0.05(2)
C11 0.47(6) 0.108(17) 0.19(3) -0.033(18) 0.00(3) 0.02(3)
C12 0.23(3) 0.108(14) 0.16(2) -0.039(14) -0.06(2) -0.050(17)
C13 0.142(19) 0.061(8) 0.083(11) 0.035(7) -0.024(11) -0.036(10)
C14 0.122(14) 0.048(6) 0.042(7) 0.007(5) -0.029(8) 0.007(8)
C15 0.110(14) 0.079(8) 0.031(6) 0.002(6) -0.027(7) -0.018(9)
C16 0.130(15) 0.061(7) 0.018(5) 0.003(5) -0.010(7) -0.044(8)
C17 0.085(12) 0.084(9) 0.045(7) -0.026(6) -0.009(7) 0.003(8)
C18 0.086(12) 0.067(7) 0.061(8) -0.025(6) 0.004(7) -0.016(8)
C19 0.16(2) 0.23(2) 0.077(12) -0.078(14) -0.046(13) 0.099(19)
C20 0.20(3) 0.17(2) 0.16(2) -0.065(17) -0.04(2) 0.09(2)
C21 0.099(14) 0.067(8) 0.090(11) -0.027(8) 0.048(10) -0.020(8)
C22 0.070(12) 0.078(9) 0.132(15) -0.028(10) 0.010(11) -0.031(9)
C23 0.056(10) 0.057(7) 0.155(15) -0.041(9) -0.076(10) 0.031(7)
C24 0.130(17) 0.044(7) 0.125(14) -0.026(8) -0.081(13) 0.002(8)
C25 0.043(8) 0.032(5) 0.094(9) -0.018(6) 0.001(7) 0.006(5)
C26 0.101(12) 0.038(5) 0.068(8) -0.025(6) -0.041(8) 0.012(6)
C27 0.053(8) 0.045(6) 0.078(8) -0.026(6) 0.003(7) -0.018(6)
C28 0.071(9) 0.060(6) 0.042(6) -0.018(5) -0.016(6) -0.019(6)
C29 0.108(15) 0.131(12) 0.075(10) -0.077(9) 0.003(9) -0.008(11)

loop_
_atom_type_symbol
_atom_type_description
_atom_type_scat_dispersion_real
_atom_type_scat_dispersion_imag
_atom_type_scat_source
C C 0.0033 0.0016 'International Tables Vol C Tables 4.2.6.8 and 6.1.1.4'
H H 0.0000 0.0000 'International Tables Vol C Tables 4.2.6.8 and 6.1.1.4'
Cu Cu 0.3201 1.2651 'International Tables Vol C Tables 4.2.6.8 and 6.1.1.4'
I I -0.4742 1.8119 'International Tables Vol C Tables 4.2.6.8 and 6.1.1.4'
N N 0.0061 0.0033 'International Tables Vol C Tables 4.2.6.8 and 6.1.1.4'

loop_
_geom_angle_atom_site_label_1
_geom_angle_atom_site_label_2
_geom_angle_atom_site_label_3
_geom_angle
_geom_angle_site_symmetry_1
_geom_angle_site_symmetry_3
Cu1 Cu1 I2 56.78(7) 2_766 .
Cu2 Cu1 Cu1 124.97(13) . 2_766
Cu2 Cu1 I1 59.46(7) . .
Cu2 Cu1 I2 72.04(9) . .
I1 Cu1 Cu1 150.20(15) . 2_766
I1 Cu1 I2 106.92(8) . .
I2 Cu1 Cu1 61.89(8) 2_766 2_766
I2 Cu1 Cu2 157.84(12) 2_766 .
I2 Cu1 I1 127.10(8) 2_766 .
I2 Cu1 I2 118.67(7) 2_766 .
Cu1 Cu2 Cu3 130.33(12) . .
Cu1 Cu2 I2 55.93(7) . .
Cu1 Cu2 I4 72.16(8) . .
Cu3 Cu2 I2 138.50(9) . .
Cu3 Cu2 I4 58.79(7) . .
I1 Cu2 Cu1 60.86(6) . .
I1 Cu2 Cu3 122.25(12) . .
I1 Cu2 I2 97.05(8) . .
I1 Cu2 I4 104.16(9) . .
I3 Cu2 Cu1 155.97(13) . .
I3 Cu2 Cu3 61.38(6) . .
I3 Cu2 I1 135.71(11) . .
I3 Cu2 I2 100.85(9) . .
I3 Cu2 I4 111.15(8) . .
I4 Cu2 I2 101.88(8) . .
Cu2 Cu3 Cu5 148.57(8) . .
Cu2 Cu3 I4 63.72(7) . .
I3 Cu3 Cu2 55.62(6) . .
I3 Cu3 Cu5 142.19(8) . .
I3 Cu3 I4 110.50(5) . .
I3 Cu3 I5 110.96(6) . .
I4 Cu3 Cu5 107.28(6) . .
I5 Cu3 Cu2 148.95(8) . .
I5 Cu3 Cu5 60.35(4) . .
I5 Cu3 I4 103.42(5) . .
I6 Cu3 Cu2 94.74(7) . .
I6 Cu3 Cu5 57.90(4) . .
I6 Cu3 I3 107.68(5) . .
I6 Cu3 I4 107.85(6) . .
I6 Cu3 I5 116.31(5) . .
Cu5 Cu4 Cu4 107.89(7) . 2_756
I4 Cu4 Cu4 131.55(9) . 2_756
I4 Cu4 Cu5 102.91(5) . .
I5 Cu4 Cu4 124.46(8) . 2_756
I5 Cu4 Cu5 58.55(5) . .
I5 Cu4 I4 103.39(5) . .
I5 Cu4 I7 108.10(5) . 2_756
I7 Cu4 Cu4 55.35(5) 2_756 2_756
I7 Cu4 Cu4 56.83(4) . 2_756
I7 Cu4 Cu5 57.30(4) . .
I7 Cu4 Cu5 150.53(7) 2_756 .
I7 Cu4 I4 117.86(6) . .
I7 Cu4 I4 105.93(5) 2_756 .
I7 Cu4 I5 108.70(6) . .
I7 Cu4 I7 112.18(5) . 2_756
Cu3 Cu5 Cu4 64.60(5) . .
Cu3 Cu5 Cu6 116.69(6) . .
Cu6 Cu5 Cu4 150.31(7) . .
I5 Cu5 Cu3 57.76(4) . .
I5 Cu5 Cu4 55.71(4) . .
I5 Cu5 Cu6 152.61(7) . .
I6 Cu5 Cu3 58.60(4) . .
I6 Cu5 Cu4 107.27(6) . .
I6 Cu5 Cu6 59.71(4) . .
I6 Cu5 I5 114.48(5) . .
I6 Cu5 I7 111.58(6) . .
I6 Cu5 I8 109.36(5) . .
I7 Cu5 Cu3 111.89(6) . .
I7 Cu5 Cu4 55.43(4) . .
I7 Cu5 Cu6 102.13(6) . .
I7 Cu5 I5 104.55(5) . .
I8 Cu5 Cu3 136.91(7) . .
I8 Cu5 Cu4 143.32(6) . .
I8 Cu5 Cu6 58.04(4) . .
I8 Cu5 I5 105.83(6) . .
I8 Cu5 I7 110.83(5) . .
Cu7 Cu6 Cu5 114.79(6) . .
Cu7 Cu6 Cu8 60.28(5) . .
Cu8 Cu6 Cu5 152.82(7) . .
I6 Cu6 Cu5 56.32(4) . .
I6 Cu6 Cu7 137.42(6) . .
I6 Cu6 Cu8 147.02(6) . .
I6 Cu6 I9 102.71(5) . .
I8 Cu6 Cu5 57.32(4) . .
I8 Cu6 Cu7 58.78(4) . .
I8 Cu6 Cu8 106.68(6) . .
I8 Cu6 I6 105.84(5) . .
I8 Cu6 I9 109.88(6) . .
I9 Cu6 Cu5 142.30(6) . .
I9 Cu6 Cu7 56.90(4) . .
I9 Cu6 Cu8 60.68(5) . .
I12 Cu6 Cu5 109.41(7) . .
I12 Cu6 Cu7 112.87(5) . .
I12 Cu6 Cu8 57.25(5) . .
I12 Cu6 I6 108.79(6) . .
I12 Cu6 I8 121.08(6) . .
I12 Cu6 I9 107.05(5) . .
Cu6 Cu7 Cu8 59.89(5) . .
I8 Cu7 Cu6 58.38(4) . .
I8 Cu7 Cu8 106.05(6) . .
I8 Cu7 I11 106.59(5) . .
I9 Cu7 Cu6 61.19(4) . .
I9 Cu7 Cu8 61.98(4) . .
I9 Cu7 I8 113.34(5) . .
I9 Cu7 I11 114.02(5) . .
I10 Cu7 Cu6 148.16(6) . .
I10 Cu7 Cu8 144.87(6) . .
I10 Cu7 I8 108.67(5) . .
I10 Cu7 I9 107.60(5) . .
I10 Cu7 I11 106.30(5) . .
I11 Cu7 Cu6 105.38(6) . .
I11 Cu7 Cu8 57.67(4) . .
Cu6 Cu8 Cu7 59.83(5) . .
Cu6 Cu8 Cu9 152.05(7) . .
Cu6 Cu8 I9 59.29(4) . .
Cu7 Cu8 Cu9 115.60(6) . .
Cu7 Cu8 I9 56.32(4) . .
I9 Cu8 Cu9 144.63(7) . .
I11 Cu8 Cu6 106.28(6) . .
I11 Cu8 Cu7 58.88(4) . .
I11 Cu8 Cu9 57.84(4) . .
I11 Cu8 I9 110.00(6) . .
I11 Cu8 I13 104.21(5) . .
I12 Cu8 Cu6 57.33(5) . .
I12 Cu8 Cu7 112.52(6) . .
I12 Cu8 Cu9 108.35(6) . .
I12 Cu8 I9 105.97(5) . .
I12 Cu8 I11 120.78(6) . .
I12 Cu8 I13 111.46(6) . .
I13 Cu8 Cu6 148.63(7) . .
I13 Cu8 Cu7 135.16(7) . .
I13 Cu8 Cu9 56.02(4) . .
I13 Cu8 I9 103.10(5) . .
Cu10 Cu9 Cu8 150.68(7) . .
Cu11 Cu9 Cu8 115.91(6) . .
Cu11 Cu9 Cu10 66.20(5) . .
I11 Cu9 Cu8 56.29(4) . .
I11 Cu9 Cu10 144.64(6) . .
I11 Cu9 Cu11 135.03(7) . .
I11 Cu9 I15 104.26(5) . .
I13 Cu9 Cu8 58.44(4) . .
I13 Cu9 Cu10 110.31(5) . .
I13 Cu9 Cu11 58.65(4) . .
I13 Cu9 I11 104.94(5) . .
I13 Cu9 I14 111.81(6) . .
I13 Cu9 I15 114.36(5) . .
I14 Cu9 Cu8 100.44(6) . .
I14 Cu9 Cu10 56.28(4) . .
I14 Cu9 Cu11 112.54(6) . .
I14 Cu9 I11 112.41(5) . .
I14 Cu9 I15 108.84(5) . .
I15 Cu9 Cu8 149.84(7) . .
I15 Cu9 Cu10 58.43(4) . .
I15 Cu9 Cu11 59.03(4) . .
Cu10 Cu10 Cu9 106.96(7) 2_747 .
I14 Cu10 Cu9 147.72(6) 2_747 .
I14 Cu10 Cu9 57.32(4) . .
I14 Cu10 Cu10 57.81(4) . 2_747
I14 Cu10 Cu10 56.29(4) 2_747 2_747
I14 Cu10 I14 114.10(5) . 2_747
I14 Cu10 I15 108.89(5) . .
I14 Cu10 I15 105.81(5) 2_747 .
I14 Cu10 I17 113.46(5) . .
I15 Cu10 Cu9 57.46(4) . .
I15 Cu10 Cu10 123.21(7) . 2_747
I17 Cu10 Cu9 100.01(5) . .
I17 Cu10 Cu10 134.16(9) . 2_747
I17 Cu10 I14 111.11(5) . 2_747
I17 Cu10 I15 102.49(5) . .
I13 Cu11 Cu9 57.35(4) . .
I13 Cu11 I15 112.43(5) . .
I15 Cu11 Cu9 58.27(4) . .
I16 Cu11 Cu9 145.89(7) . .
I16 Cu11 I13 109.83(5) . .
I16 Cu11 I15 111.38(6) . .
I16 Cu11 I17 111.99(5) . .
I17 Cu11 Cu9 102.11(6) . .
I17 Cu11 I13 107.80(6) . .
I17 Cu11 I15 103.23(5) . .
Cu2 I1 Cu1 59.67(8) . .
Cu1 I2 Cu1 61.33(7) 2_766 .
Cu1 I2 Cu2 52.03(6) . .
Cu1 I2 Cu2 110.47(7) 2_766 .
Cu2 I3 Cu3 63.00(8) . .
Cu3 I4 Cu2 57.49(6) . .
Cu3 I4 Cu4 67.77(5) . .
Cu4 I4 Cu2 125.26(7) . .
Cu3 I5 Cu5 61.88(4) . .
Cu4 I5 Cu3 70.04(5) . .
Cu4 I5 Cu5 65.74(5) . .
Cu3 I6 Cu6 125.53(5) . .
Cu5 I6 Cu3 63.50(4) . .
Cu5 I6 Cu6 63.97(4) . .
Cu4 I7 Cu4 67.82(5) . 2_756
Cu4 I7 Cu5 125.79(5) 2_756 .
Cu4 I7 Cu5 67.27(5) . .
Cu5 I8 Cu6 64.65(5) . .
Cu5 I8 Cu7 125.83(5) . .
Cu6 I8 Cu7 62.84(5) . .
Cu6 I9 Cu8 60.03(4) . .
Cu7 I9 Cu6 61.92(4) . .
Cu7 I9 Cu8 61.70(4) . .
Cu7 I11 Cu9 127.88(5) . .
Cu8 I11 Cu7 63.45(4) . .
Cu8 I11 Cu9 65.87(5) . .
Cu8 I12 Cu6 65.42(5) . .
Cu9 I13 Cu8 65.54(4) . .
Cu9 I13 Cu11 64.00(4) . .
Cu11 I13 Cu8 128.01(5) . .
Cu9 I14 Cu10 121.13(5) . 2_747
Cu10 I14 Cu9 66.40(4) . .
Cu10 I14 Cu10 65.90(5) . 2_747
Cu9 I15 Cu10 64.11(4) . .
Cu9 I15 Cu11 62.70(4) . .
Cu11 I15 Cu10 69.70(4) . .
Cu11 I17 Cu10 73.02(5) . .
C2 N1 C3 106.2(9) . .
C2 N1 C5 111.8(8) . .
C2 N1 C7 113.9(8) . .
C5 N1 C3 107.5(8) . .
C7 N1 C3 108.2(8) . .
C7 N1 C5 108.9(8) . .
C4 N2 C6 107.0(8) . .
C4 N2 C8 108.1(8) . .
C4 N2 C9 100.8(9) . .
C6 N2 C8 108.7(8) . .
C6 N2 C9 115.5(9) . .
C9 N2 C8 115.9(9) . .
C13 N3 C12 111.0(11) . .
C13 N3 C17 108.2(11) . .
C15 N3 C12 115.4(11) . .
C15 N3 C13 111.2(11) . .
C15 N3 C17 113.1(11) . .
C17 N3 C12 97.0(10) . .
C14 N4 C19 117.4(12) . .
C16 N4 C14 107.6(10) . .
C16 N4 C19 106.1(10) . .
C18 N4 C14 108.0(10) . .
C18 N4 C16 108.2(9) . .
C18 N4 C19 109.3(12) . .
C22 N5 C23 110.9(11) . .
C22 N5 C25 113.7(11) . .
C22 N5 C27 111.6(10) . .
C25 N5 C23 107.1(9) . .
C25 N5 C27 109.1(9) . .
C27 N5 C23 103.8(9) . .
C24 N6 C26 109.4(13) . .
C24 N6 C28 112.1(10) . .
C24 N6 C29 106.6(12) . .
C26 N6 C29 113.0(10) . .
C28 N6 C26 108.3(8) . .
C28 N6 C29 107.4(11) . .
C1 C2 N1 115.6(12) . .
N1 C3 C4 109.1(9) . .
N2 C4 C3 109.8(8) . .
N1 C5 C6 108.6(7) . .
N2 C6 C5 110.8(8) . .
N1 C7 C8 110.2(8) . .
C7 C8 N2 110.5(8) . .
C10 C9 N2 101.0(12) . .
C11 C12 N3 100.9(16) . .
N3 C13 C14 108.3(12) . .
N4 C14 C13 110.6(10) . .
N3 C15 C16 109.1(10) . .
C15 C16 N4 111.5(9) . .
N3 C17 C18 108.7(10) . .
N4 C18 C17 108.6(11) . .
C20 C19 N4 114.4(18) . .
N5 C22 C21 111.9(13) . .
C24 C23 N5 112.2(10) . .
N6 C24 C23 107.8(12) . .
N5 C25 C26 108.8(9) . .
N6 C26 C25 112.4(9) . .
N5 C27 C28 112.0(9) . .
C27 C28 N6 109.6(11) . .

loop_
_geom_bond_atom_site_label_1
_geom_bond_atom_site_label_2
_geom_bond_distance
_geom_bond_site_symmetry_2
Cu1 Cu1 2.648(3) 2_766
Cu1 Cu2 2.534(3) .
Cu1 I1 2.5641(19) .
Cu1 I2 2.662(2) .
Cu1 I2 2.525(2) 2_766
Cu2 Cu3 2.706(3) .
Cu2 I1 2.528(2) .
Cu2 I2 3.057(3) .
Cu2 I3 2.507(2) .
Cu2 I4 2.877(3) .
Cu3 Cu5 2.7949(18) .
Cu3 I3 2.6660(15) .
Cu3 I4 2.7446(18) .
Cu3 I5 2.6803(16) .
Cu3 I6 2.6655(15) .
Cu4 Cu4 2.957(3) 2_756
Cu4 Cu5 2.943(2) .
Cu4 I4 2.7591(16) .
Cu4 I5 2.6670(17) .
Cu4 I7 2.6272(14) .
Cu4 I7 2.6734(16) 2_756
Cu5 Cu6 2.8566(19) .
Cu5 I5 2.7540(15) .
Cu5 I6 2.6457(14) .
Cu5 I7 2.6851(16) .
Cu5 I8 2.6606(16) .
Cu6 Cu7 2.802(2) .
Cu6 Cu8 2.8040(19) .
Cu6 I6 2.7450(14) .
Cu6 I8 2.6819(16) .
Cu6 I9 2.7828(17) .
Cu6 I12 2.5954(16) .
Cu7 Cu8 2.815(2) .
Cu7 I8 2.6935(15) .
Cu7 I9 2.6605(14) .
Cu7 I10 2.6112(16) .
Cu7 I11 2.6940(13) .
Cu8 Cu9 2.9175(19) .
Cu8 I9 2.8222(16) .
Cu8 I11 2.6592(16) .
Cu8 I12 2.5931(17) .
Cu8 I13 2.7312(15) .
Cu9 Cu10 2.8980(18) .
Cu9 Cu11 2.8371(19) .
Cu9 I11 2.7063(15) .
Cu9 I13 2.6580(14) .
Cu9 I14 2.6618(16) .
Cu9 I15 2.7155(15) .
Cu10 Cu10 2.887(3) 2_747
Cu10 I14 2.6763(13) 2_747
Cu10 I14 2.6305(14) .
Cu10 I15 2.7445(17) .
Cu10 I17 2.6431(14) .
Cu11 I13 2.6958(14) .
Cu11 I15 2.7375(14) .
Cu11 I16 2.6045(16) .
Cu11 I17 2.6220(16) .
I2 Cu1 2.525(2) 2_766
I7 Cu4 2.6734(16) 2_756
I14 Cu10 2.6763(13) 2_747
N1 C2 1.467(13) .
N1 C3 1.512(14) .
N1 C5 1.502(11) .
N1 C7 1.492(11) .
N2 C4 1.488(14) .
N2 C6 1.486(12) .
N2 C8 1.503(12) .
N2 C9 1.509(15) .
N3 C12 2.006(16) .
N3 C13 1.463(15) .
N3 C15 1.449(14) .
N3 C17 1.470(16) .
N4 C14 1.510(16) .
N4 C16 1.501(14) .
N4 C18 1.512(13) .
N4 C19 1.58(2) .
N5 C22 1.409(18) .
N5 C23 1.600(16) .
N5 C25 1.482(11) .
N5 C27 1.486(14) .
N6 C24 1.374(18) .
N6 C26 1.508(14) .
N6 C28 1.504(13) .
N6 C29 1.659(19) .
C1 C2 1.387(19) .
C3 C4 1.550(16) .
C5 C6 1.536(12) .
C7 C8 1.506(13) .
C9 C10 1.488(10) .
C11 C12 1.484(10) .
C13 C14 1.52(2) .
C15 C16 1.484(19) .
C17 C18 1.552(19) .
C19 C20 1.33(2) .
C21 C22 1.47(2) .
C23 C24 1.54(2) .
C25 C26 1.513(16) .
C27 C28 1.505(16) .

loop_
_geom_torsion_atom_site_label_1
_geom_torsion_atom_site_label_2
_geom_torsion_atom_site_label_3
_geom_torsion_atom_site_label_4
_geom_torsion
_geom_torsion_site_symmetry_1
_geom_torsion_site_symmetry_4
Cu1 Cu1 Cu2 Cu3 106.1(2) 2_766 .
Cu1 Cu1 Cu2 I1 -144.78(18) 2_766 .
Cu1 Cu1 Cu2 I2 -21.65(14) 2_766 .
Cu1 Cu1 Cu2 I3 -5.1(4) 2_766 .
Cu1 Cu1 Cu2 I4 96.95(17) 2_766 .
Cu1 Cu1 I1 Cu2 108.0(3) 2_766 .
Cu1 Cu1 I2 Cu2 158.81(13) 2_766 .
Cu1 Cu2 Cu3 Cu5 69.9(2) . .
Cu1 Cu2 Cu3 I3 -154.37(16) . .
Cu1 Cu2 Cu3 I4 -10.16(12) . .
Cu1 Cu2 Cu3 I5 -81.6(2) . .
Cu1 Cu2 Cu3 I6 97.42(14) . .
Cu1 Cu2 I2 Cu1 19.78(12) . 2_766
Cu1 Cu2 I3 Cu3 125.9(3) . .
Cu1 Cu2 I4 Cu3 171.88(9) . .
Cu1 Cu2 I4 Cu4 172.77(6) . .
Cu2 Cu1 I2 Cu1 -158.81(13) . 2_766
Cu2 Cu3 Cu5 Cu4 -99.52(18) . .
Cu2 Cu3 Cu5 Cu6 47.4(2) . .
Cu2 Cu3 Cu5 I5 -163.55(18) . .
Cu2 Cu3 Cu5 I6 32.94(16) . .
Cu2 Cu3 Cu5 I7 -69.73(18) . .
Cu2 Cu3 Cu5 I8 118.11(17) . .
Cu2 Cu3 I4 Cu4 -179.21(7) . .
Cu2 Cu3 I5 Cu4 90.91(17) . .
Cu2 Cu3 I5 Cu5 163.36(18) . .
Cu2 Cu3 I6 Cu5 -163.47(9) . .
Cu2 Cu3 I6 Cu6 179.98(7) . .
Cu3 Cu2 I1 Cu1 121.63(15) . .
Cu3 Cu2 I2 Cu1 -114.51(18) . .
Cu3 Cu2 I2 Cu1 -94.72(15) . 2_766
Cu3 Cu2 I4 Cu4 0.89(8) . .
Cu3 Cu5 Cu6 Cu7 117.56(8) . .
Cu3 Cu5 Cu6 Cu8 -169.66(14) . .
Cu3 Cu5 Cu6 I6 -14.27(6) . .
Cu3 Cu5 Cu6 I8 130.53(8) . .
Cu3 Cu5 Cu6 I9 50.28(13) . .
Cu3 Cu5 Cu6 I12 -114.37(7) . .
Cu3 Cu5 I5 Cu4 79.41(6) . .
Cu3 Cu5 I6 Cu6 165.05(7) . .
Cu3 Cu5 I7 Cu4 -33.03(6) . .
Cu3 Cu5 I7 Cu4 -69.26(8) . 2_756
Cu3 Cu5 I8 Cu6 -96.20(9) . .
Cu3 Cu5 I8 Cu7 -81.04(10) . .
Cu4 Cu4 Cu5 Cu3 173.05(9) 2_756 .
Cu4 Cu4 Cu5 Cu6 73.20(15) 2_756 .
Cu4 Cu4 Cu5 I5 -119.97(9) 2_756 .
Cu4 Cu4 Cu5 I6 131.78(8) 2_756 .
Cu4 Cu4 Cu5 I7 27.09(6) 2_756 .
Cu4 Cu4 Cu5 I8 -51.24(14) 2_756 .
Cu4 Cu4 I4 Cu2 -160.17(10) 2_756 .
Cu4 Cu4 I4 Cu3 -159.36(11) 2_756 .
Cu4 Cu4 I5 Cu3 158.26(10) 2_756 .
Cu4 Cu4 I5 Cu5 90.98(9) 2_756 .
Cu4 Cu4 I7 Cu5 -148.82(7) 2_756 .
Cu4 Cu5 Cu6 Cu7 -157.47(10) . .
Cu4 Cu5 Cu6 Cu8 -84.7(2) . .
Cu4 Cu5 Cu6 I6 70.71(12) . .
Cu4 Cu5 Cu6 I8 -144.50(13) . .
Cu4 Cu5 Cu6 I9 135.25(12) . .
Cu4 Cu5 Cu6 I12 -29.40(14) . .
Cu4 Cu5 I5 Cu3 -79.41(6) . .
Cu4 Cu5 I6 Cu3 44.26(6) . .
Cu4 Cu5 I6 Cu6 -150.69(7) . .
Cu4 Cu5 I7 Cu4 -36.23(8) . 2_756
Cu4 Cu5 I8 Cu6 151.21(12) . .
Cu4 Cu5 I8 Cu7 166.37(9) . .
Cu5 Cu3 I3 Cu2 143.58(13) . .
Cu5 Cu3 I4 Cu2 -147.45(9) . .
Cu5 Cu3 I4 Cu4 33.33(5) . .
Cu5 Cu3 I5 Cu4 -72.45(5) . .
Cu5 Cu3 I6 Cu6 -16.55(7) . .
Cu5 Cu4 I4 Cu2 -31.56(9) . .
Cu5 Cu4 I4 Cu3 -30.74(5) . .
Cu5 Cu4 I5 Cu3 67.28(5) . .
Cu5 Cu4 I7 Cu4 148.82(7) . 2_756
Cu5 Cu6 Cu7 Cu8 149.84(8) . .
Cu5 Cu6 Cu7 I8 12.76(5) . .
Cu5 Cu6 Cu7 I9 -137.67(6) . .
Cu5 Cu6 Cu7 I10 -61.05(14) . .
Cu5 Cu6 Cu7 I11 113.04(6) . .
Cu5 Cu6 Cu8 Cu7 -86.86(16) . .
Cu5 Cu6 Cu8 Cu9 1.5(3) . .
Cu5 Cu6 Cu8 I9 -153.23(17) . .
Cu5 Cu6 Cu8 I11 -49.29(18) . .
Cu5 Cu6 Cu8 I12 67.20(16) . .
Cu5 Cu6 Cu8 I13 144.67(14) . .
Cu5 Cu6 I6 Cu3 16.48(7) . .
Cu5 Cu6 I8 Cu7 -166.22(6) . .
Cu5 Cu6 I9 Cu7 88.56(10) . .
Cu5 Cu6 I9 Cu8 160.34(12) . .
Cu5 Cu6 I12 Cu8 -153.48(7) . .
Cu6 Cu5 I5 Cu3 86.39(13) . .
Cu6 Cu5 I5 Cu4 165.80(14) . .
Cu6 Cu5 I6 Cu3 -165.05(7) . .
Cu6 Cu5 I7 Cu4 -158.58(6) . .
Cu6 Cu5 I7 Cu4 165.19(6) . 2_756
Cu6 Cu5 I8 Cu7 15.16(6) . .
Cu6 Cu7 Cu8 Cu9 -148.70(8) . .
Cu6 Cu7 Cu8 I9 71.19(5) . .
Cu6 Cu7 Cu8 I11 -136.88(6) . .
Cu6 Cu7 Cu8 I12 -23.49(6) . .
Cu6 Cu7 Cu8 I13 144.69(10) . .
Cu6 Cu7 I8 Cu5 -15.40(6) . .
Cu6 Cu7 I9 Cu8 -69.16(5) . .
Cu6 Cu7 I11 Cu8 37.83(6) . .
Cu6 Cu7 I11 Cu9 52.45(8) . .
Cu6 Cu8 Cu9 Cu10 83.1(2) . .
Cu6 Cu8 Cu9 Cu11 170.17(14) . .
Cu6 Cu8 Cu9 I11 -61.41(15) . .
Cu6 Cu8 Cu9 I13 157.92(17) . .
Cu6 Cu8 Cu9 I14 48.65(17) . .
Cu6 Cu8 Cu9 I15 -117.44(16) . .
Cu6 Cu8 I9 Cu7 72.14(5) . .
Cu6 Cu8 I11 Cu7 -38.00(6) . .
Cu6 Cu8 I11 Cu9 154.61(8) . .
Cu6 Cu8 I13 Cu9 -160.22(16) . .
Cu6 Cu8 I13 Cu11 -174.99(12) . .
Cu7 Cu6 Cu8 Cu9 88.32(16) . .
Cu7 Cu6 Cu8 I9 -66.38(5) . .
Cu7 Cu6 Cu8 I11 37.56(6) . .
Cu7 Cu6 Cu8 I12 154.06(6) . .
Cu7 Cu6 Cu8 I13 -128.47(15) . .
Cu7 Cu6 I6 Cu3 -74.64(11) . .
Cu7 Cu6 I6 Cu5 -91.12(9) . .
Cu7 Cu6 I8 Cu5 166.22(6) . .
Cu7 Cu6 I9 Cu8 71.79(5) . .
Cu7 Cu6 I12 Cu8 -24.35(6) . .
Cu7 Cu8 Cu9 Cu10 156.47(11) . .
Cu7 Cu8 Cu9 Cu11 -116.45(8) . .
Cu7 Cu8 Cu9 I11 11.96(6) . .
Cu7 Cu8 Cu9 I13 -128.71(8) . .
Cu7 Cu8 Cu9 I14 122.02(7) . .
Cu7 Cu8 Cu9 I15 -44.07(14) . .
Cu7 Cu8 I9 Cu6 -72.14(5) . .
Cu7 Cu8 I11 Cu9 -167.39(6) . .
Cu7 Cu8 I12 Cu6 24.17(6) . .
Cu7 Cu8 I13 Cu9 93.51(9) . .
Cu7 Cu8 I13 Cu11 78.73(10) . .
Cu8 Cu6 Cu7 I8 -137.08(6) . .
Cu8 Cu6 Cu7 I9 72.49(5) . .
Cu8 Cu6 Cu7 I10 149.10(12) . .
Cu8 Cu6 Cu7 I11 -36.81(5) . .
Cu8 Cu6 I6 Cu3 176.03(12) . .
Cu8 Cu6 I6 Cu5 159.55(15) . .
Cu8 Cu6 I8 Cu5 -155.66(7) . .
Cu8 Cu6 I8 Cu7 38.12(6) . .
Cu8 Cu6 I9 Cu7 -71.79(5) . .
Cu8 Cu7 I8 Cu5 -53.20(7) . .
Cu8 Cu7 I8 Cu6 -37.80(5) . .
Cu8 Cu7 I9 Cu6 69.16(5) . .
Cu8 Cu7 I11 Cu9 14.62(7) . .
Cu8 Cu9 Cu10 Cu10 -72.95(14) . 2_747
Cu8 Cu9 Cu10 I14 -125.82(13) . 2_747
Cu8 Cu9 Cu10 I14 -41.98(12) . .
Cu8 Cu9 Cu10 I15 168.06(13) . .
Cu8 Cu9 Cu10 I17 69.56(13) . .
Cu8 Cu9 Cu11 I13 -12.23(6) . .
Cu8 Cu9 Cu11 I15 146.05(8) . .
Cu8 Cu9 Cu11 I16 64.61(13) . .
Cu8 Cu9 Cu11 I17 -115.75(7) . .
Cu8 Cu9 I11 Cu7 -14.33(7) . .
Cu8 Cu9 I13 Cu11 167.08(6) . .
Cu8 Cu9 I14 Cu10 -161.11(5) . 2_747
Cu8 Cu9 I14 Cu10 160.55(6) . .
Cu8 Cu9 I15 Cu10 -168.37(13) . .
Cu8 Cu9 I15 Cu11 -88.94(12) . .
Cu9 Cu8 I9 Cu6 -159.75(12) . .
Cu9 Cu8 I9 Cu7 -87.61(11) . .
Cu9 Cu8 I11 Cu7 167.39(6) . .
Cu9 Cu8 I12 Cu6 153.24(7) . .
Cu9 Cu8 I13 Cu11 -14.77(7) . .
Cu9 Cu10 I14 Cu10 -144.43(7) . 2_747
Cu9 Cu10 I15 Cu11 -68.65(4) . .
Cu9 Cu10 I17 Cu11 32.64(5) . .
Cu9 Cu11 I13 Cu8 14.97(7) . .
Cu9 Cu11 I15 Cu10 70.55(5) . .
Cu9 Cu11 I17 Cu10 -33.71(5) . .
Cu10 Cu9 Cu11 I13 135.47(6) . .
Cu10 Cu9 Cu11 I15 -66.25(4) . .
Cu10 Cu9 Cu11 I16 -147.70(11) . .
Cu10 Cu9 Cu11 I17 31.94(5) . .
Cu10 Cu9 I11 Cu7 -164.90(10) . .
Cu10 Cu9 I11 Cu8 -150.58(13) . .
Cu10 Cu9 I13 Cu8 149.74(8) . .
Cu10 Cu9 I13 Cu11 -43.18(6) . .
Cu10 Cu9 I14 Cu10 38.34(7) . 2_747
Cu10 Cu9 I15 Cu11 79.42(5) . .
Cu10 Cu10 I14 Cu9 144.43(7) 2_747 .
Cu10 Cu10 I15 Cu9 -89.77(8) 2_747 .
Cu10 Cu10 I15 Cu11 -158.42(9) 2_747 .
Cu10 Cu10 I17 Cu11 158.40(10) 2_747 .
Cu11 Cu9 Cu10 Cu10 -173.91(9) . 2_747
Cu11 Cu9 Cu10 I14 133.22(12) . 2_747
Cu11 Cu9 Cu10 I14 -142.94(6) . .
Cu11 Cu9 Cu10 I15 67.10(4) . .
Cu11 Cu9 Cu10 I17 -31.40(5) . .
Cu11 Cu9 I11 Cu7 80.00(10) . .
Cu11 Cu9 I11 Cu8 94.33(8) . .
Cu11 Cu9 I13 Cu8 -167.08(6) . .
Cu11 Cu9 I14 Cu10 75.00(7) . 2_747
Cu11 Cu9 I14 Cu10 36.66(5) . .
Cu11 Cu9 I15 Cu10 -79.42(5) . .
I1 Cu1 Cu2 Cu3 -109.15(15) . .
I1 Cu1 Cu2 I2 123.13(8) . .
I1 Cu1 Cu2 I3 139.7(3) . .
I1 Cu1 Cu2 I4 -118.27(8) . .
I1 Cu1 I2 Cu1 152.25(15) . 2_766
I1 Cu1 I2 Cu2 -48.94(8) . .
I1 Cu2 Cu3 Cu5 -7.4(3) . .
I1 Cu2 Cu3 I3 128.31(14) . .
I1 Cu2 Cu3 I4 -87.48(11) . .
I1 Cu2 Cu3 I5 -158.92(12) . .
I1 Cu2 Cu3 I6 20.10(13) . .
I1 Cu2 I2 Cu1 67.27(10) . 2_766
I1 Cu2 I2 Cu1 47.48(8) . .
I1 Cu2 I3 Cu3 -108.12(19) . .
I1 Cu2 I4 Cu3 119.38(11) . .
I1 Cu2 I4 Cu4 120.27(8) . .
I2 Cu1 Cu2 Cu3 4.9(4) 2_766 .
I2 Cu1 Cu2 Cu3 127.72(14) . .
I2 Cu1 Cu2 I1 -123.13(8) . .
I2 Cu1 Cu2 I1 114.1(2) 2_766 .
I2 Cu1 Cu2 I2 -122.8(3) 2_766 .
I2 Cu1 Cu2 I3 -106.2(4) 2_766 .
I2 Cu1 Cu2 I3 16.6(3) . .
I2 Cu1 Cu2 I4 -4.2(3) 2_766 .
I2 Cu1 Cu2 I4 118.60(6) . .
I2 Cu1 I1 Cu2 56.38(9) . .
I2 Cu1 I1 Cu2 -154.43(15) 2_766 .
I2 Cu1 I2 Cu1 0.0 2_766 2_766
I2 Cu1 I2 Cu2 158.81(13) 2_766 .
I2 Cu2 Cu3 Cu5 151.30(12) . .
I2 Cu2 Cu3 I3 -72.96(13) . .
I2 Cu2 Cu3 I4 71.25(14) . .
I2 Cu2 Cu3 I5 -0.2(3) . .
I2 Cu2 Cu3 I6 178.83(13) . .
I2 Cu2 I1 Cu1 -44.35(7) . .
I2 Cu2 I3 Cu3 139.83(9) . .
I2 Cu2 I4 Cu3 -140.12(8) . .
I2 Cu2 I4 Cu4 -139.23(6) . .
I3 Cu2 Cu3 Cu5 -135.74(16) . .
I3 Cu2 Cu3 I4 144.21(7) . .
I3 Cu2 Cu3 I5 72.77(16) . .
I3 Cu2 Cu3 I6 -108.21(6) . .
I3 Cu2 I1 Cu1 -157.8(2) . .
I3 Cu2 I2 Cu1 -173.22(12) . .
I3 Cu2 I2 Cu1 -153.43(8) . 2_766
I3 Cu2 I4 Cu3 -33.40(8) . .
I3 Cu2 I4 Cu4 -32.51(13) . .
I3 Cu3 Cu5 Cu4 150.46(11) . .
I3 Cu3 Cu5 Cu6 -62.65(13) . .
I3 Cu3 Cu5 I5 86.43(10) . .
I3 Cu3 Cu5 I6 -77.08(10) . .
I3 Cu3 Cu5 I7 -179.75(8) . .
I3 Cu3 Cu5 I8 8.09(16) . .
I3 Cu3 I4 Cu2 31.02(7) . .
I3 Cu3 I4 Cu4 -148.19(6) . .
I3 Cu3 I5 Cu4 148.49(7) . .
I3 Cu3 I5 Cu5 -139.06(8) . .
I3 Cu3 I6 Cu5 141.16(8) . .
I3 Cu3 I6 Cu6 124.61(6) . .
I4 Cu2 Cu3 Cu5 80.05(17) . .
I4 Cu2 Cu3 I3 -144.21(7) . .
I4 Cu2 Cu3 I5 -71.44(16) . .
I4 Cu2 Cu3 I6 107.58(6) . .
I4 Cu2 I1 Cu1 59.84(9) . .
I4 Cu2 I2 Cu1 -58.65(8) . .
I4 Cu2 I2 Cu1 -38.87(8) . 2_766
I4 Cu2 I3 Cu3 32.43(7) . .
I4 Cu3 Cu5 Cu4 -31.86(5) . .
I4 Cu3 Cu5 Cu6 115.02(7) . .
I4 Cu3 Cu5 I5 -95.90(5) . .
I4 Cu3 Cu5 I6 100.59(6) . .
I4 Cu3 Cu5 I7 -2.07(8) . .
I4 Cu3 Cu5 I8 -174.24(7) . .
I4 Cu3 I3 Cu2 -34.05(8) . .
I4 Cu3 I5 Cu4 30.00(5) . .
I4 Cu3 I5 Cu5 102.45(6) . .
I4 Cu3 I6 Cu5 -99.58(6) . .
I4 Cu3 I6 Cu6 -116.13(6) . .
I4 Cu4 Cu5 Cu3 30.96(5) . .
I4 Cu4 Cu5 Cu6 -68.89(13) . .
I4 Cu4 Cu5 I5 97.95(5) . .
I4 Cu4 Cu5 I6 -10.30(7) . .
I4 Cu4 Cu5 I7 -114.99(6) . .
I4 Cu4 Cu5 I8 166.68(9) . .
I4 Cu4 I5 Cu3 -29.82(5) . .
I4 Cu4 I5 Cu5 -97.10(5) . .
I4 Cu4 I7 Cu4 -123.42(10) . 2_756
I4 Cu4 I7 Cu5 87.76(7) . .
I5 Cu3 Cu5 Cu4 64.03(4) . .
I5 Cu3 Cu5 Cu6 -149.08(8) . .
I5 Cu3 Cu5 I6 -163.52(6) . .
I5 Cu3 Cu5 I7 93.82(6) . .
I5 Cu3 Cu5 I8 -78.34(9) . .
I5 Cu3 I3 Cu2 -148.16(9) . .
I5 Cu3 I4 Cu2 149.82(8) . .
I5 Cu3 I4 Cu4 -29.39(4) . .
I5 Cu3 I6 Cu5 15.97(6) . .
I5 Cu3 I6 Cu6 -0.58(10) . .
I5 Cu4 Cu5 Cu3 -66.99(5) . .
I5 Cu4 Cu5 Cu6 -166.84(12) . .
I5 Cu4 Cu5 I6 -108.25(5) . .
I5 Cu4 Cu5 I7 147.06(5) . .
I5 Cu4 Cu5 I8 68.73(10) . .
I5 Cu4 I4 Cu2 28.73(9) . .
I5 Cu4 I4 Cu3 29.54(5) . .
I5 Cu4 I7 Cu4 119.49(8) . 2_756
I5 Cu4 I7 Cu5 -29.33(5) . .
I5 Cu5 Cu6 Cu7 46.68(15) . .
I5 Cu5 Cu6 Cu8 119.45(16) . .
I5 Cu5 Cu6 I6 -85.15(12) . .
I5 Cu5 Cu6 I8 59.65(12) . .
I5 Cu5 Cu6 I9 -20.6(2) . .
I5 Cu5 Cu6 I12 174.74(10) . .
I5 Cu5 I6 Cu3 -15.29(6) . .
I5 Cu5 I6 Cu6 149.76(8) . .
I5 Cu5 I7 Cu4 27.65(5) . .
I5 Cu5 I7 Cu4 -8.58(8) . 2_756
I5 Cu5 I8 Cu6 -155.63(6) . .
I5 Cu5 I8 Cu7 -140.48(5) . .
I6 Cu3 Cu5 Cu4 -132.45(6) . .
I6 Cu3 Cu5 Cu6 14.44(6) . .
I6 Cu3 Cu5 I5 163.52(6) . .
I6 Cu3 Cu5 I7 -102.66(6) . .
I6 Cu3 Cu5 I8 85.18(9) . .
I6 Cu3 I3 Cu2 83.51(9) . .
I6 Cu3 I4 Cu2 -86.43(7) . .
I6 Cu3 I4 Cu4 94.36(5) . .
I6 Cu3 I5 Cu4 -88.00(7) . .
I6 Cu3 I5 Cu5 -15.55(6) . .
I6 Cu5 Cu6 Cu7 131.82(7) . .
I6 Cu5 Cu6 Cu8 -155.40(17) . .
I6 Cu5 Cu6 I8 144.79(6) . .
I6 Cu5 Cu6 I9 64.55(10) . .
I6 Cu5 Cu6 I12 -100.11(6) . .
I6 Cu5 I5 Cu3 15.43(6) . .
I6 Cu5 I5 Cu4 94.84(7) . .
I6 Cu5 I7 Cu4 -96.61(6) . .
I6 Cu5 I7 Cu4 -132.84(6) . 2_756
I6 Cu5 I8 Cu6 -31.85(5) . .
I6 Cu5 I8 Cu7 -16.69(8) . .
I6 Cu6 Cu7 Cu8 -143.75(10) . .
I6 Cu6 Cu7 I8 79.17(8) . .
I6 Cu6 Cu7 I9 -71.26(9) . .
I6 Cu6 Cu7 I10 5.36(18) . .
I6 Cu6 Cu7 I11 179.45(7) . .
I6 Cu6 Cu8 Cu7 132.68(14) . .
I6 Cu6 Cu8 Cu9 -139.01(14) . .
I6 Cu6 Cu8 I9 66.30(13) . .
I6 Cu6 Cu8 I11 170.24(11) . .
I6 Cu6 Cu8 I12 -73.27(13) . .
I6 Cu6 Cu8 I13 4.2(2) . .
I6 Cu6 I8 Cu5 29.91(5) . .
I6 Cu6 I8 Cu7 -136.30(7) . .
I6 Cu6 I9 Cu7 138.94(6) . .
I6 Cu6 I9 Cu8 -149.28(7) . .
I6 Cu6 I12 Cu8 146.59(7) . .
I7 Cu4 Cu5 Cu3 -136.99(13) 2_756 .
I7 Cu4 Cu5 Cu3 145.95(6) . .
I7 Cu4 Cu5 Cu6 46.11(12) . .
I7 Cu4 Cu5 Cu6 123.16(14) 2_756 .
I7 Cu4 Cu5 I5 -70.00(12) 2_756 .
I7 Cu4 Cu5 I5 -147.06(5) . .
I7 Cu4 Cu5 I6 -178.25(11) 2_756 .
I7 Cu4 Cu5 I6 104.69(6) . .
I7 Cu4 Cu5 I7 77.05(13) 2_756 .
I7 Cu4 Cu5 I8 -78.33(10) . .
I7 Cu4 Cu5 I8 -1.3(2) 2_756 .
I7 Cu4 I4 Cu2 142.31(7) 2_756 .
I7 Cu4 I4 Cu2 -91.17(9) . .
I7 Cu4 I4 Cu3 143.13(6) 2_756 .
I7 Cu4 I4 Cu3 -90.36(7) . .
I7 Cu4 I5 Cu3 96.17(6) . .
I7 Cu4 I5 Cu3 -141.82(6) 2_756 .
I7 Cu4 I5 Cu5 150.90(6) 2_756 .
I7 Cu4 I5 Cu5 28.89(5) . .
I7 Cu4 I7 Cu4 0.0 2_756 2_756
I7 Cu4 I7 Cu5 -148.82(7) 2_756 .
I7 Cu5 Cu6 Cu7 -120.10(6) . .
I7 Cu5 Cu6 Cu8 -47.33(18) . .
I7 Cu5 Cu6 I6 108.07(6) . .
I7 Cu5 Cu6 I8 -107.13(5) . .
I7 Cu5 Cu6 I9 172.62(8) . .
I7 Cu5 Cu6 I12 7.96(7) . .
I7 Cu5 I5 Cu3 -106.96(6) . .
I7 Cu5 I5 Cu4 -27.55(5) . .
I7 Cu5 I6 Cu3 103.19(7) . .
I7 Cu5 I6 Cu6 -91.76(6) . .
I7 Cu5 I8 Cu6 91.58(6) . .
I7 Cu5 I8 Cu7 106.74(6) . .
I8 Cu5 Cu6 Cu7 -12.97(5) . .
I8 Cu5 Cu6 Cu8 59.81(16) . .
I8 Cu5 Cu6 I6 -144.79(6) . .
I8 Cu5 Cu6 I9 -80.25(10) . .
I8 Cu5 Cu6 I12 115.10(6) . .
I8 Cu5 I5 Cu3 135.94(7) . .
I8 Cu5 I5 Cu4 -144.65(6) . .
I8 Cu5 I6 Cu3 -133.82(7) . .
I8 Cu5 I6 Cu6 31.23(5) . .
I8 Cu5 I7 Cu4 141.25(7) . .
I8 Cu5 I7 Cu4 105.02(6) . 2_756
I8 Cu6 Cu7 Cu8 137.08(6) . .
I8 Cu6 Cu7 I9 -150.43(5) . .
I8 Cu6 Cu7 I10 -73.81(11) . .
I8 Cu6 Cu7 I11 100.28(5) . .
I8 Cu6 Cu8 Cu7 -37.44(5) . .
I8 Cu6 Cu8 Cu9 50.87(18) . .
I8 Cu6 Cu8 I9 -103.82(6) . .
I8 Cu6 Cu8 I11 0.12(8) . .
I8 Cu6 Cu8 I12 116.62(6) . .
I8 Cu6 Cu8 I13 -165.91(12) . .
I8 Cu6 I6 Cu3 -13.81(9) . .
I8 Cu6 I6 Cu5 -30.29(5) . .
I8 Cu6 I9 Cu7 26.67(4) . .
I8 Cu6 I9 Cu8 98.45(6) . .
I8 Cu6 I12 Cu8 -90.62(7) . .
I8 Cu7 Cu8 Cu6 37.11(5) . .
I8 Cu7 Cu8 Cu9 -111.59(6) . .
I8 Cu7 Cu8 I9 108.30(5) . .
I8 Cu7 Cu8 I11 -99.76(5) . .
I8 Cu7 Cu8 I12 13.62(7) . .
I8 Cu7 Cu8 I13 -178.20(7) . .
I8 Cu7 I9 Cu6 -27.24(5) . .
I8 Cu7 I9 Cu8 -96.40(6) . .
I8 Cu7 I11 Cu8 98.79(6) . .
I8 Cu7 I11 Cu9 113.41(6) . .
I9 Cu6 Cu7 Cu8 -72.49(5) . .
I9 Cu6 Cu7 I8 150.43(5) . .
I9 Cu6 Cu7 I10 76.62(11) . .
I9 Cu6 Cu7 I11 -109.30(5) . .
I9 Cu6 Cu8 Cu7 66.38(5) . .
I9 Cu6 Cu8 Cu9 154.69(16) . .
I9 Cu6 Cu8 I11 103.94(6) . .
I9 Cu6 Cu8 I12 -139.57(5) . .
I9 Cu6 Cu8 I13 -62.10(14) . .
I9 Cu6 I6 Cu3 -129.04(6) . .
I9 Cu6 I6 Cu5 -145.52(6) . .
I9 Cu6 I8 Cu5 140.14(6) . .
I9 Cu6 I8 Cu7 -26.08(4) . .
I9 Cu6 I12 Cu8 36.27(5) . .
I9 Cu7 Cu8 Cu6 -71.19(5) . .
I9 Cu7 Cu8 Cu9 140.11(7) . .
I9 Cu7 Cu8 I11 151.94(5) . .
I9 Cu7 Cu8 I12 -94.68(6) . .
I9 Cu7 Cu8 I13 73.51(8) . .
I9 Cu7 I8 Cu5 12.70(8) . .
I9 Cu7 I8 Cu6 28.10(5) . .
I9 Cu7 I11 Cu8 -27.04(6) . .
I9 Cu7 I11 Cu9 -12.42(9) . .
I9 Cu8 Cu9 Cu10 -136.32(12) . .
I9 Cu8 Cu9 Cu11 -49.24(14) . .
I9 Cu8 Cu9 I11 79.17(11) . .
I9 Cu8 Cu9 I13 -61.49(10) . .
I9 Cu8 Cu9 I14 -170.77(9) . .
I9 Cu8 Cu9 I15 23.15(19) . .
I9 Cu8 I11 Cu7 24.62(5) . .
I9 Cu8 I11 Cu9 -142.77(6) . .
I9 Cu8 I12 Cu6 -35.45(5) . .
I9 Cu8 I13 Cu9 148.52(7) . .
I9 Cu8 I13 Cu11 133.74(6) . .
I10 Cu7 Cu8 Cu6 -151.92(11) . .
I10 Cu7 Cu8 Cu9 59.38(12) . .
I10 Cu7 Cu8 I9 -80.73(10) . .
I10 Cu7 Cu8 I11 71.21(10) . .
I10 Cu7 Cu8 I12 -175.41(8) . .
I10 Cu7 Cu8 I13 -7.22(16) . .
I10 Cu7 I8 Cu5 132.27(6) . .
I10 Cu7 I8 Cu6 147.67(6) . .
I10 Cu7 I9 Cu6 -147.42(6) . .
I10 Cu7 I9 Cu8 143.42(6) . .
I10 Cu7 I11 Cu8 -145.41(7) . .
I10 Cu7 I11 Cu9 -130.79(6) . .
I11 Cu7 Cu8 Cu6 136.88(6) . .
I11 Cu7 Cu8 Cu9 -11.83(5) . .
I11 Cu7 Cu8 I9 -151.94(5) . .
I11 Cu7 Cu8 I12 113.38(7) . .
I11 Cu7 Cu8 I13 -78.43(8) . .
I11 Cu7 I8 Cu5 -113.54(6) . .
I11 Cu7 I8 Cu6 -98.14(6) . .
I11 Cu7 I9 Cu6 94.95(6) . .
I11 Cu7 I9 Cu8 25.80(5) . .
I11 Cu8 Cu9 Cu10 144.51(13) . .
I11 Cu8 Cu9 Cu11 -128.41(8) . .
I11 Cu8 Cu9 I13 -140.67(6) . .
I11 Cu8 Cu9 I14 110.06(5) . .
I11 Cu8 Cu9 I15 -56.03(11) . .
I11 Cu8 I9 Cu6 -97.52(6) . .
I11 Cu8 I9 Cu7 -25.38(5) . .
I11 Cu8 I12 Cu6 90.32(7) . .
I11 Cu8 I13 Cu9 33.61(5) . .
I11 Cu8 I13 Cu11 18.83(9) . .
I11 Cu9 Cu10 Cu10 50.48(15) . 2_747
I11 Cu9 Cu10 I14 -2.4(2) . 2_747
I11 Cu9 Cu10 I14 81.45(11) . .
I11 Cu9 Cu10 I15 -68.51(11) . .
I11 Cu9 Cu10 I17 -167.01(10) . .
I11 Cu9 Cu11 I13 -79.47(8) . .
I11 Cu9 Cu11 I15 78.80(8) . .
I11 Cu9 Cu11 I16 -2.64(16) . .
I11 Cu9 Cu11 I17 177.00(6) . .
I11 Cu9 I13 Cu8 -33.07(5) . .
I11 Cu9 I13 Cu11 134.01(7) . .
I11 Cu9 I14 Cu10 -141.76(6) . .
I11 Cu9 I14 Cu10 -103.42(6) . 2_747
I11 Cu9 I15 Cu10 146.25(6) . .
I11 Cu9 I15 Cu11 -134.32(6) . .
I12 Cu6 Cu7 Cu8 23.54(6) . .
I12 Cu6 Cu7 I8 -113.55(6) . .
I12 Cu6 Cu7 I9 96.02(6) . .
I12 Cu6 Cu7 I10 172.64(9) . .
I12 Cu6 Cu7 I11 -13.27(8) . .
I12 Cu6 Cu8 Cu7 -154.06(6) . .
I12 Cu6 Cu8 Cu9 -65.74(16) . .
I12 Cu6 Cu8 I9 139.57(5) . .
I12 Cu6 Cu8 I11 -116.49(7) . .
I12 Cu6 Cu8 I13 77.47(14) . .
I12 Cu6 I6 Cu3 117.74(7) . .
I12 Cu6 I6 Cu5 101.26(7) . .
I12 Cu6 I8 Cu5 -94.27(8) . .
I12 Cu6 I8 Cu7 99.52(7) . .
I12 Cu6 I9 Cu7 -106.58(6) . .
I12 Cu6 I9 Cu8 -34.79(5) . .
I12 Cu8 Cu9 Cu10 29.14(15) . .
I12 Cu8 Cu9 Cu11 116.22(7) . .
I12 Cu8 Cu9 I11 -115.37(6) . .
I12 Cu8 Cu9 I13 103.97(6) . .
I12 Cu8 Cu9 I14 -5.31(7) . .
I12 Cu8 Cu9 I15 -171.39(10) . .
I12 Cu8 I9 Cu6 34.60(5) . .
I12 Cu8 I9 Cu7 106.74(6) . .
I12 Cu8 I11 Cu7 -99.27(7) . .
I12 Cu8 I11 Cu9 93.34(7) . .
I12 Cu8 I13 Cu9 -98.22(7) . .
I12 Cu8 I13 Cu11 -112.99(7) . .
I13 Cu8 Cu9 Cu10 -74.82(12) . .
I13 Cu8 Cu9 Cu11 12.25(6) . .
I13 Cu8 Cu9 I11 140.67(6) . .
I13 Cu8 Cu9 I14 -109.27(6) . .
I13 Cu8 Cu9 I15 84.64(12) . .
I13 Cu8 I9 Cu6 151.82(7) . .
I13 Cu8 I9 Cu7 -136.04(7) . .
I13 Cu8 I11 Cu7 134.56(7) . .
I13 Cu8 I11 Cu9 -32.83(5) . .
I13 Cu8 I12 Cu6 -146.91(7) . .
I13 Cu9 Cu10 Cu10 -134.22(7) . 2_747
I13 Cu9 Cu10 I14 -103.25(6) . .
I13 Cu9 Cu10 I14 172.91(10) . 2_747
I13 Cu9 Cu10 I15 106.79(6) . .
I13 Cu9 Cu10 I17 8.29(7) . .
I13 Cu9 Cu11 I15 158.28(6) . .
I13 Cu9 Cu11 I16 76.84(10) . .
I13 Cu9 Cu11 I17 -103.53(5) . .
I13 Cu9 I11 Cu7 19.66(9) . .
I13 Cu9 I11 Cu8 33.98(5) . .
I13 Cu9 I14 Cu10 138.85(5) . 2_747
I13 Cu9 I14 Cu10 100.51(6) . .
I13 Cu9 I15 Cu10 -99.73(6) . .
I13 Cu9 I15 Cu11 -20.30(5) . .
I13 Cu11 I15 Cu9 19.70(5) . .
I13 Cu11 I15 Cu10 90.26(6) . .
I13 Cu11 I17 Cu10 -93.01(5) . .
I14 Cu9 Cu10 Cu10 -30.98(6) . 2_747
I14 Cu9 Cu10 I14 -83.84(12) . 2_747
I14 Cu9 Cu10 I15 -149.96(5) . .
I14 Cu9 Cu10 I17 111.53(6) . .
I14 Cu9 Cu11 I13 102.60(6) . .
I14 Cu9 Cu11 I15 -99.13(5) . .
I14 Cu9 Cu11 I16 179.43(8) . .
I14 Cu9 Cu11 I17 -0.93(7) . .
I14 Cu9 I11 Cu7 -102.07(7) . .
I14 Cu9 I11 Cu8 -87.74(6) . .
I14 Cu9 I13 Cu8 89.05(6) . .
I14 Cu9 I13 Cu11 -103.87(6) . .
I14 Cu9 I15 Cu10 26.10(5) . .
I14 Cu9 I15 Cu11 105.52(6) . .
I14 Cu10 I14 Cu9 144.43(7) 2_747 .
I14 Cu10 I14 Cu10 0.0 2_747 2_747
I14 Cu10 I15 Cu9 -149.50(6) 2_747 .
I14 Cu10 I15 Cu9 -26.44(4) . .
I14 Cu10 I15 Cu11 -95.10(5) . .
I14 Cu10 I15 Cu11 141.85(5) 2_747 .
I14 Cu10 I17 Cu11 91.23(6) . .
I14 Cu10 I17 Cu11 -138.63(6) 2_747 .
I15 Cu9 Cu10 Cu10 118.99(8) . 2_747
I15 Cu9 Cu10 I14 149.96(5) . .
I15 Cu9 Cu10 I14 66.12(12) . 2_747
I15 Cu9 Cu10 I17 -98.50(5) . .
I15 Cu9 Cu11 I13 -158.28(6) . .
I15 Cu9 Cu11 I16 -81.44(10) . .
I15 Cu9 Cu11 I17 98.20(5) . .
I15 Cu9 I11 Cu7 140.21(5) . .
I15 Cu9 I11 Cu8 154.54(6) . .
I15 Cu9 I13 Cu8 -146.70(7) . .
I15 Cu9 I13 Cu11 20.39(5) . .
I15 Cu9 I14 Cu10 11.56(7) . 2_747
I15 Cu9 I14 Cu10 -26.78(5) . .
I15 Cu10 I14 Cu9 26.49(5) . .
I15 Cu10 I14 Cu10 -117.94(7) . 2_747
I15 Cu10 I17 Cu11 -26.00(4) . .
I15 Cu11 I13 Cu8 -4.94(9) . .
I15 Cu11 I13 Cu9 -19.91(5) . .
I15 Cu11 I17 Cu10 26.15(5) . .
I16 Cu11 I13 Cu8 -129.55(6) . .
I16 Cu11 I13 Cu9 -144.52(7) . .
I16 Cu11 I15 Cu9 143.46(6) . .
I16 Cu11 I15 Cu10 -145.99(6) . .
I16 Cu11 I17 Cu10 146.07(6) . .
I17 Cu10 I14 Cu9 -86.94(6) . .
I17 Cu10 I14 Cu10 128.63(9) . 2_747
I17 Cu10 I15 Cu9 94.00(5) . .
I17 Cu10 I15 Cu11 25.35(4) . .
I17 Cu11 I13 Cu8 108.18(7) . .
I17 Cu11 I13 Cu9 93.21(6) . .
I17 Cu11 I15 Cu9 -96.20(6) . .
I17 Cu11 I15 Cu10 -25.65(4) . .
N1 C3 C4 N2 15.8(13) . .
N1 C5 C6 N2 17.0(13) . .
N1 C7 C8 N2 16.1(12) . .
N3 C13 C14 N4 1.2(16) . .
N3 C15 C16 N4 1.2(14) . .
N3 C17 C18 N4 -3.2(14) . .
N5 C23 C24 N6 1.9(14) . .
N5 C25 C26 N6 6.9(14) . .
N5 C27 C28 N6 5.8(13) . .
C2 N1 C3 C4 171.8(9) . .
C2 N1 C5 C6 165.7(10) . .
C2 N1 C7 C8 174.4(10) . .
C3 N1 C2 C1 174.5(12) . .
C3 N1 C5 C6 49.5(11) . .
C3 N1 C7 C8 -67.7(11) . .
C4 N2 C6 C5 -69.7(11) . .
C4 N2 C8 C7 49.4(11) . .
C4 N2 C9 C10 169.9(16) . .
C5 N1 C2 C1 57.5(14) . .
C5 N1 C3 C4 -68.3(10) . .
C5 N1 C7 C8 48.8(11) . .
C6 N2 C4 C3 49.9(11) . .
C6 N2 C8 C7 -66.3(11) . .
C6 N2 C9 C10 -75.3(19) . .
C7 N1 C2 C1 -66.5(15) . .
C7 N1 C3 C4 49.1(11) . .
C7 N1 C5 C6 -67.5(11) . .
C8 N2 C4 C3 -67.0(11) . .
C8 N2 C6 C5 46.8(12) . .
C8 N2 C9 C10 53.5(19) . .
C9 N2 C4 C3 171.0(10) . .
C9 N2 C6 C5 179.0(10) . .
C9 N2 C8 C7 161.6(11) . .
C12 N3 C13 C14 -169.6(11) . .
C12 N3 C15 C16 170.1(10) . .
C12 N3 C17 C18 -179.6(11) . .
C13 N3 C12 C11 -67.0(18) . .
C13 N3 C15 C16 -62.3(15) . .
C13 N3 C17 C18 65.6(14) . .
C14 N4 C16 C15 56.8(13) . .
C14 N4 C18 C17 -56.9(13) . .
C14 N4 C19 C20 -65(2) . .
C15 N3 C12 C11 60.7(18) . .
C15 N3 C13 C14 60.5(16) . .
C15 N3 C17 C18 -58.1(14) . .
C16 N4 C14 C13 -57.6(13) . .
C16 N4 C18 C17 59.3(13) . .
C16 N4 C19 C20 175.3(19) . .
C17 N3 C12 C11 -179.6(15) . .
C17 N3 C13 C14 -64.4(15) . .
C17 N3 C15 C16 59.7(14) . .
C18 N4 C14 C13 59.0(14) . .
C18 N4 C16 C15 -59.7(13) . .
C18 N4 C19 C20 59(2) . .
C19 N4 C14 C13 -177.0(12) . .
C19 N4 C16 C15 -176.9(13) . .
C19 N4 C18 C17 174.4(11) . .
C22 N5 C23 C24 176.5(11) . .
C22 N5 C25 C26 172.5(12) . .
C22 N5 C27 C28 -177.4(11) . .
C23 N5 C22 C21 171.8(10) . .
C23 N5 C25 C26 49.6(13) . .
C23 N5 C27 C28 -57.9(11) . .
C24 N6 C26 C25 -69.1(14) . .
C24 N6 C28 C27 61.1(15) . .
C25 N5 C22 C21 51.0(15) . .
C25 N5 C23 C24 -58.8(13) . .
C25 N5 C27 C28 56.1(13) . .
C26 N6 C24 C23 58.6(12) . .
C26 N6 C28 C27 -59.7(14) . .
C27 N5 C22 C21 -73.0(14) . .
C27 N5 C23 C24 56.6(11) . .
C27 N5 C25 C26 -62.2(13) . .
C28 N6 C24 C23 -61.6(14) . .
C28 N6 C26 C25 53.4(15) . .
C29 N6 C24 C23 -178.8(10) . .
C29 N6 C26 C25 172.3(11) . .
C29 N6 C28 C27 177.9(10) . .
